data_2201804
loop_
_publ_author_name
'Shan, Ning'
'Batchelor, Elaine'
'Jones, William'

_publ_section_title
;
 Quinolinium fumarate
;
_journal_issue 4
_journal_name_full 'Acta Crystallographica Section E'
_journal_page_first o397
_journal_page_last o398
_journal_paper_doi 10.1107/S1600536803004446
_journal_volume 59
_journal_year 2003
_chemical_formula_iupac 'C9 H8 N 1+, C4 H3 O4 1-'
_chemical_formula_moiety 'C9 H8 N 1+, C4 H3 O4 1-'
_chemical_formula_sum 'C13 H11 N O4'
_chemical_formula_weight 245.23
_chemical_name_common
;
Quinolinium Fumarate
;
_chemical_name_systematic
;
Quinolinium Fumarate
;
_space_group_IT_number 29
_symmetry_cell_setting orthorhombic
_symmetry_space_group_name_Hall 'P 2c -2ac'
_symmetry_space_group_name_H-M 'P c a 21'
_atom_sites_solution_hydrogens geom
_atom_sites_solution_primary direct
_atom_sites_solution_secondary difmap
_audit_creation_method SHELXL-97
_cell_angle_alpha 90.00
_cell_angle_beta 90.00
_cell_angle_gamma 90.00
_cell_formula_units_Z 4
_cell_length_a 22.5838(5)
_cell_length_b 3.72730(10)
_cell_length_c 13.2912(5)
_cell_measurement_reflns_used 9880
_cell_measurement_temperature 140(2)
_cell_measurement_theta_max 27.45
_cell_measurement_theta_min 1.80
_cell_volume 1118.81(6)
_computing_cell_refinement 'HKL SCALEPACK (Otwinowski & Minor, 1997)'
_computing_data_collection 'COLLECT (Nonius B.V. 1998)'
_computing_data_reduction 'HKL DENZO (Otwinowski & Minor, 1997) and SCALEPACK'
_computing_molecular_graphics 'XP (Sheldrick, 1993)'
_computing_publication_material SHELXL97
_computing_structure_refinement 'SHELXL97 (Sheldrick, 1997)'
_computing_structure_solution 'SHELXS97 (Sheldrick, 1997)'
_diffrn_ambient_temperature 140(2)
_diffrn_measured_fraction_theta_full 0.992
_diffrn_measured_fraction_theta_max 0.992
_diffrn_measurement_device_type 'Nonius KappaCCD'
_diffrn_measurement_method 'thin-slice \w and \f'
_diffrn_radiation_monochromator graphite
_diffrn_radiation_source 'fine-focus sealed tube'
_diffrn_radiation_type MoK\a
_diffrn_radiation_wavelength 0.71073
_diffrn_reflns_av_R_equivalents 0.0502
_diffrn_reflns_av_sigmaI/netI 0.0447
_diffrn_reflns_limit_h_max 29
_diffrn_reflns_limit_h_min -23
_diffrn_reflns_limit_k_max 3
_diffrn_reflns_limit_k_min -4
_diffrn_reflns_limit_l_max 14
_diffrn_reflns_limit_l_min -17
_diffrn_reflns_number 9868
_diffrn_reflns_theta_full 27.46
_diffrn_reflns_theta_max 27.46
_diffrn_reflns_theta_min 1.80
_diffrn_standards_number 0
_exptl_absorpt_coefficient_mu 0.109
_exptl_absorpt_correction_T_max 0.985
_exptl_absorpt_correction_T_min 0.877
_exptl_absorpt_correction_type multi-scan
_exptl_absorpt_process_details '(SORTAV; Blessing, 1995)'
_exptl_crystal_colour colourless
_exptl_crystal_density_diffrn 1.456
_exptl_crystal_density_meas ?
_exptl_crystal_density_method 'not measured'
_exptl_crystal_description block
_exptl_crystal_F_000 512
_exptl_crystal_size_max 0.23
_exptl_crystal_size_mid 0.23
_exptl_crystal_size_min 0.16
_refine_diff_density_max 0.196
_refine_diff_density_min -0.228
_refine_ls_extinction_method none
_refine_ls_goodness_of_fit_ref 1.076
_refine_ls_hydrogen_treatment constr
_refine_ls_matrix_type full
_refine_ls_number_parameters 163
_refine_ls_number_reflns 2325
_refine_ls_number_restraints 1
_refine_ls_restrained_S_all 1.076
_refine_ls_R_factor_all 0.0392
_refine_ls_R_factor_gt 0.0341
_refine_ls_shift/su_max 0.001
_refine_ls_shift/su_mean 0.000
_refine_ls_structure_factor_coef Fsqd
_refine_ls_weighting_details 'calc w = 1/[\s^2^(Fo^2^)+(0.0494P)^2^+0.0496P] where P = (Fo^2^+2Fc^2^)/3'
_refine_ls_weighting_scheme calc
_refine_ls_wR_factor_gt 0.0822
_refine_ls_wR_factor_ref 0.0851
_reflns_number_gt 2118
_reflns_number_total 2329
_reflns_threshold_expression I>2\s(I)
_cod_data_source_file bt6244.cif
_cod_data_source_block I
_cod_depositor_comments
;
The following automatic conversions were performed:
'_symmetry_cell_setting' value 'Orthorhombic' changed to 'orthorhombic'
according to '/home/saulius/struct/CIF-dictionaries/cif_core.dic'
dictionary named 'cif_core.dic' version 2.4.1 from 2010-06-29.

Automatic conversion script
Id: cif_fix_enum 1527 2010-12-29 10:47:43Z saulius 

The following automatic conversions were performed:

'_chemical_melting_point' value 'not measured' was changed to '?' -
the value is undefined or not given.

'_symmetry_cell_setting' value
'Orthorhombic' changed to 'orthorhombic' according to
/home/saulius/struct/CIF-dictionaries/cif_core.dic dictionary named
'cif_core.dic' version 2.4.1 from 2010-06-29.

Automatic conversion script
Id: cif_fix_values 1715 2011-07-08 13:25:40Z adriana 

The following automatic conversions were performed:

'_exptl_crystal_density_meas' value 'no' was changed to '?' - the
value is perceived as not measured.

Automatic conversion script
Id: cif_fix_values 3008 2015-01-20 13:52:24Z robertas 
;
_cod_database_code 2201804
_cod_database_fobs_code 2201804

loop_
_symmetry_equiv_pos_as_xyz
'x, y, z'
'-x, -y, z+1/2'
'x+1/2, -y, z'
'-x+1/2, y, z+1/2'

loop_
_atom_site_label
_atom_site_fract_x
_atom_site_fract_y
_atom_site_fract_z
_atom_site_U_iso_or_equiv
_atom_site_adp_type
_atom_site_calc_flag
_atom_site_refinement_flags
_atom_site_occupancy
_atom_site_disorder_assembly
_atom_site_disorder_group
_atom_site_type_symbol
N1 0.70065(6) 0.3852(3) 0.91328(10) 0.0229(3) Uani d . 1 . . N
H02 0.6801 0.4547 0.8605 0.028 Uiso calc R 1 . . H
O2 0.92188(5) 0.7454(3) 0.61425(10) 0.0331(3) Uani d . 1 . . O
O4 1.14159(4) 1.4168(3) 0.75918(9) 0.0311(3) Uani d . 1 . . O
O3 1.06865(5) 1.2868(3) 0.86560(10) 0.0378(3) Uani d . 1 . . O
O1 0.99508(5) 0.9657(3) 0.51896(9) 0.0319(3) Uani d . 1 . . O
H01 0.9738 0.8899 0.4717 0.038 Uiso calc R 1 . . H
C7 0.76386(7) 0.1615(4) 1.08004(12) 0.0259(4) Uani d . 1 . . C
H7 0.7852 0.0819 1.1375 0.031 Uiso calc R 1 . . H
C6 0.79456(6) 0.2974(3) 0.99555(12) 0.0228(3) Uani d . 1 . . C
C2 0.78992(7) 0.5428(4) 0.82504(12) 0.0252(3) Uani d . 1 . . C
H2 0.7674 0.6179 0.7684 0.030 Uiso calc R 1 . . H
C9 0.67253(6) 0.2611(4) 0.99297(14) 0.0266(3) Uani d . 1 . . C
H9 0.6305 0.2499 0.9923 0.032 Uiso calc R 1 . . H
C13 1.08959(7) 1.3009(4) 0.78005(12) 0.0242(3) Uani d . 1 . . C
C1 0.76118(6) 0.4082(4) 0.91110(11) 0.0214(3) Uani d . 1 . . C
C3 0.85029(7) 0.5651(4) 0.82326(14) 0.0302(4) Uani d . 1 . . C
H3 0.8697 0.6538 0.7649 0.036 Uiso calc R 1 . . H
C5 0.85695(6) 0.3265(4) 0.99134(14) 0.0279(3) Uani d . 1 . . C
H5 0.8802 0.2543 1.0474 0.034 Uiso calc R 1 . . H
C8 0.70331(7) 0.1452(4) 1.07873(12) 0.0282(4) Uani d . 1 . . C
H8 0.6823 0.0561 1.1354 0.034 Uiso calc R 1 . . H
C12 1.05486(7) 1.1844(4) 0.68978(13) 0.0240(3) Uani d . 1 . . C
H12 1.0709 1.2313 0.6250 0.029 Uiso calc R 1 . . H
C10 0.96883(6) 0.8973(4) 0.60642(12) 0.0247(3) Uani d . 1 . . C
C11 1.00317(7) 1.0202(4) 0.69517(13) 0.0255(3) Uani d . 1 . . C
H11 0.9869 0.9780 0.7600 0.031 Uiso calc R 1 . . H
C4 0.88398(7) 0.4575(4) 0.90732(14) 0.0312(4) Uani d . 1 . . C
H4 0.9259 0.4764 0.9054 0.037 Uiso calc R 1 . . H

loop_
_atom_site_aniso_label
_atom_site_aniso_U_11
_atom_site_aniso_U_22
_atom_site_aniso_U_33
_atom_site_aniso_U_12
_atom_site_aniso_U_13
_atom_site_aniso_U_23
N1 0.0249(7) 0.0232(6) 0.0207(7) 0.0025(5) -0.0042(5) 0.0000(5)
O2 0.0252(6) 0.0458(7) 0.0283(7) -0.0099(5) 0.0005(5) 0.0003(5)
O4 0.0261(6) 0.0434(7) 0.0239(6) -0.0082(5) -0.0008(5) -0.0017(5)
O3 0.0381(7) 0.0523(8) 0.0230(7) -0.0140(5) 0.0026(6) -0.0002(5)
O1 0.0277(6) 0.0455(7) 0.0225(6) -0.0095(5) -0.0003(5) -0.0034(5)
C7 0.0347(9) 0.0218(7) 0.0211(9) -0.0003(6) -0.0040(6) 0.0013(6)
C6 0.0289(8) 0.0176(6) 0.0218(8) 0.0013(5) -0.0037(7) -0.0017(6)
C2 0.0323(8) 0.0240(7) 0.0193(8) 0.0006(6) -0.0020(7) 0.0010(6)
C9 0.0268(7) 0.0266(7) 0.0265(8) -0.0005(6) 0.0019(8) -0.0012(6)
C13 0.0273(7) 0.0242(7) 0.0212(9) -0.0019(6) -0.0012(7) 0.0002(6)
C1 0.0264(8) 0.0167(6) 0.0212(8) 0.0008(5) -0.0005(6) -0.0033(5)
C3 0.0335(8) 0.0290(8) 0.0281(9) -0.0019(6) 0.0058(7) 0.0022(7)
C5 0.0277(8) 0.0250(7) 0.0311(9) -0.0008(6) -0.0089(7) 0.0005(7)
C8 0.0364(9) 0.0271(8) 0.0211(9) -0.0022(6) 0.0035(7) 0.0008(6)
C12 0.0278(8) 0.0238(6) 0.0202(8) 0.0007(6) 0.0021(6) 0.0007(6)
C10 0.0232(8) 0.0264(7) 0.0245(9) 0.0005(6) -0.0023(7) -0.0002(6)
C11 0.0263(8) 0.0303(8) 0.0198(8) -0.0017(6) 0.0023(6) 0.0003(7)
C4 0.0254(8) 0.0296(8) 0.0385(10) -0.0001(6) -0.0001(7) -0.0001(7)

loop_
_atom_type_symbol
_atom_type_description
_atom_type_scat_dispersion_real
_atom_type_scat_dispersion_imag
_atom_type_scat_source
C C 0.0033 0.0016 'International Tables Vol C Tables 4.2.6.8 and 6.1.1.4'
H H 0.0000 0.0000 'International Tables Vol C Tables 4.2.6.8 and 6.1.1.4'
N N 0.0061 0.0033 'International Tables Vol C Tables 4.2.6.8 and 6.1.1.4'
O O 0.0106 0.0060 'International Tables Vol C Tables 4.2.6.8 and 6.1.1.4'

loop_
_geom_angle_atom_site_label_1
_geom_angle_atom_site_label_2
_geom_angle_atom_site_label_3
_geom_angle
_geom_angle_publ_flag
C9 N1 C1 121.29(14) no
C9 N1 H02 119.4 no
C1 N1 H02 119.4 no
C10 O1 H01 109.5 no
C8 C7 C6 119.72(14) no
C8 C7 H7 120.1 no
C6 C7 H7 120.1 no
C7 C6 C1 118.29(13) no
C7 C6 C5 123.20(15) no
C1 C6 C5 118.51(15) no
C3 C2 C1 119.72(14) no
C3 C2 H2 120.1 no
C1 C2 H2 120.1 no
N1 C9 C8 121.46(13) no
N1 C9 H9 119.3 no
C8 C9 H9 119.3 no
O3 C13 O4 124.44(15) no
O3 C13 C12 121.72(14) no
O4 C13 C12 113.84(14) no
N1 C1 C2 119.96(14) no
N1 C1 C6 119.80(13) no
C2 C1 C6 120.24(13) no
C2 C3 C4 120.50(15) no
C2 C3 H3 119.7 no
C4 C3 H3 119.7 no
C4 C5 C6 120.40(16) no
C4 C5 H5 119.8 no
C6 C5 H5 119.8 no
C7 C8 C9 119.44(14) no
C7 C8 H8 120.3 no
C9 C8 H8 120.3 no
C11 C12 C13 123.63(15) no
C11 C12 H12 118.2 no
C13 C12 H12 118.2 no
O2 C10 O1 123.86(15) no
O2 C10 C11 122.37(15) no
O1 C10 C11 113.76(12) no
C12 C11 C10 124.19(16) no
C12 C11 H11 117.9 no
C10 C11 H11 117.9 no
C5 C4 C3 120.62(15) no
C5 C4 H4 119.7 no
C3 C4 H4 119.7 no

loop_
_geom_bond_atom_site_label_1
_geom_bond_atom_site_label_2
_geom_bond_site_symmetry_2
_geom_bond_distance
_geom_bond_publ_flag
N1 C9 . 1.319(2) no
N1 C1 . 1.3702(19) no
N1 H02 . 0.8800 no
O2 C10 . 1.207(2) yes
O4 C13 . 1.282(2) yes
O3 C13 . 1.233(2) yes
O1 C10 . 1.330(2) yes
O1 H01 . 0.8400 no
C7 C8 . 1.369(2) no
C7 C6 . 1.414(2) no
C7 H7 . 0.9500 no
C6 C1 . 1.414(2) no
C6 C5 . 1.414(2) no
C2 C3 . 1.366(2) no
C2 C1 . 1.408(2) no
C2 H2 . 0.9500 no
C9 C8 . 1.403(2) no
C9 H9 . 0.9500 no
C13 C12 . 1.498(2) no
C3 C4 . 1.410(3) no
C3 H3 . 0.9500 no
C5 C4 . 1.363(3) no
C5 H5 . 0.9500 no
C8 H8 . 0.9500 no
C12 C11 . 1.320(2) no
C12 H12 . 0.9500 no
C10 C11 . 1.484(2) no
C11 H11 . 0.9500 no
C4 H4 . 0.9500 no

loop_
_geom_hbond_atom_site_label_D
_geom_hbond_atom_site_label_H
_geom_hbond_atom_site_label_A
_geom_hbond_site_symmetry_A
_geom_hbond_distance_DH
_geom_hbond_distance_HA
_geom_hbond_distance_DA
_geom_hbond_angle_DHA
_geom_hbond_publ_flag
N1 H02 O4 3_475 0.88 1.67 2.553(2) 179 yes
C9 H9 O3 3_475 0.95 2.79 3.348(2) 119 yes
O1 H01 O3 2_774 0.84 1.83 2.667(2) 177 yes
C3 H3 O2 . 0.95 2.35 3.284(2) 168 yes

loop_
_cod_related_entry_id
_cod_related_entry_database
_cod_related_entry_code
1 ChemSpider 30654684
